data_4508641
loop_
_publ_author_name
'Zordan, Fiorenzo'
'Brammer, Lee'

_publ_section_title
;
 M&#x2212;X&#x00B7;&#x00B7;&#x00B7;X&#x2018;&#x2212;C Halogen-Bonded
 Network Formation in MX2(4-halopyridine)2Complexes (M = Pd, Pt; X = Cl,
 I; X&#x2018; = Cl, Br, I)
;
_journal_issue 6
_journal_name_full 'Crystal Growth &amp; Design'
_journal_page_first 1374
_journal_paper_doi 10.1021/cg050670m
_journal_volume 6
_journal_year 2006
_chemical_formula_moiety 'C10 H8 Br2 Cl2 N2 Pt'
_chemical_formula_sum 'C10 H8 Br2 Cl2 N2 Pt'
_chemical_formula_weight 581.99
_chemical_name_systematic
; 
 ? 
;
_space_group_IT_number 14
_symmetry_cell_setting monoclinic
_symmetry_space_group_name_Hall '-P 2ybc'
_symmetry_space_group_name_H-M 'P 1 21/c 1'
_atom_sites_solution_hydrogens geom
_atom_sites_solution_primary direct
_atom_sites_solution_secondary difmap
_audit_creation_method SHELXL-97
_cell_angle_alpha 90.00
_cell_angle_beta 96.826(3)
_cell_angle_gamma 90.00
_cell_formula_units_Z 2
_cell_length_a 6.1988(11)
_cell_length_b 14.139(3)
_cell_length_c 7.7700(14)
_cell_measurement_reflns_used 3544
_cell_measurement_temperature 150(2)
_cell_measurement_theta_max 23.3275
_cell_measurement_theta_min 2.640
_cell_volume 676.2(2)
_computing_structure_refinement 'SHELXL-97 (Sheldrick, 1997)'
_computing_structure_solution 'SHELXS-97 (Sheldrick, 1990)'
_diffrn_ambient_temperature 150(2)
_diffrn_measured_fraction_theta_full 0.999
_diffrn_measured_fraction_theta_max 0.999
_diffrn_measurement_device_type 'Bruker Smart 1000 CCD'
_diffrn_measurement_method \w-scans
_diffrn_radiation_monochromator graphite
_diffrn_radiation_source 'fine-focus sealed tube'
_diffrn_radiation_type MoK\a
_diffrn_radiation_wavelength 0.71073
_diffrn_reflns_av_R_equivalents 0.0883
_diffrn_reflns_av_sigmaI/netI 0.0424
_diffrn_reflns_limit_h_max 6
_diffrn_reflns_limit_h_min -6
_diffrn_reflns_limit_k_max 15
_diffrn_reflns_limit_k_min -15
_diffrn_reflns_limit_l_max 8
_diffrn_reflns_limit_l_min -8
_diffrn_reflns_number 5400
_diffrn_reflns_theta_full 23.34
_diffrn_reflns_theta_max 23.34
_diffrn_reflns_theta_min 2.88
_exptl_absorpt_coefficient_mu 16.657
_exptl_absorpt_correction_T_max 0.1277
_exptl_absorpt_correction_T_min 0.0575
_exptl_absorpt_correction_type multi-scan
_exptl_absorpt_process_details sadabs
_exptl_crystal_colour yellow
_exptl_crystal_density_diffrn 2.859
_exptl_crystal_density_method 'not measured'
_exptl_crystal_description prismaric
_exptl_crystal_F_000 528
_exptl_crystal_size_max 0.40
_exptl_crystal_size_mid 0.37
_exptl_crystal_size_min 0.21
_refine_diff_density_max 2.183
_refine_diff_density_min -1.725
_refine_diff_density_rms 0.251
_refine_ls_extinction_method none
_refine_ls_goodness_of_fit_ref 1.171
_refine_ls_hydrogen_treatment constr
_refine_ls_matrix_type full
_refine_ls_number_parameters 79
_refine_ls_number_reflns 978
_refine_ls_number_restraints 0
_refine_ls_restrained_S_all 1.171
_refine_ls_R_factor_all 0.0380
_refine_ls_R_factor_gt 0.0359
_refine_ls_shift/su_max 0.000
_refine_ls_shift/su_mean 0.000
_refine_ls_structure_factor_coef Fsqd
_refine_ls_weighting_details 'calc w=1/[\s^2^(Fo^2^)+(0.0544P)^2^+1.4433P] where P=(Fo^2^+2Fc^2^)/3'
_refine_ls_weighting_scheme calc
_refine_ls_wR_factor_gt 0.0952
_refine_ls_wR_factor_ref 0.0964
_reflns_number_gt 912
_reflns_number_total 978
_reflns_threshold_expression >2sigma(I)
_cod_data_source_file cg050670msup1.cif
_cod_data_source_block ilb106m
_cod_original_sg_symbol_H-M P2(1)/c
_cod_database_code 4508641

loop_
_symmetry_equiv_pos_as_xyz
'x, y, z'
'-x, y+1/2, -z+1/2'
'-x, -y, -z'
'x, -y-1/2, z-1/2'

loop_
_atom_site_label
_atom_site_type_symbol
_atom_site_fract_x
_atom_site_fract_y
_atom_site_fract_z
_atom_site_U_iso_or_equiv
_atom_site_adp_type
_atom_site_occupancy
_atom_site_symmetry_multiplicity
_atom_site_calc_flag
_atom_site_refinement_flags
Pt1 Pt 0.5000 0.5000 0.0000 0.0208(3) Uani 1 2 d S
Br1 Br 1.14325(13) 0.12467(6) 0.12219(12) 0.0326(3) Uani 1 1 d .
Cl1 Cl 0.4236(4) 0.48763(14) 0.2799(3) 0.0290(6) Uani 1 1 d .
N1 N 0.6908(10) 0.3851(4) 0.0366(9) 0.0226(15) Uani 1 1 d .
C6 C 0.8949(13) 0.3943(6) 0.1109(11) 0.027(2) Uani 1 1 d .
H6 H 0.9468 0.4554 0.1455 0.032 Uiso 1 1 calc R
C2 C 0.6166(13) 0.2982(5) -0.0114(11) 0.0245(19) Uani 1 1 d .
H2 H 0.4713 0.2922 -0.0650 0.029 Uiso 1 1 calc R
C5 C 1.0354(13) 0.3167(6) 0.1396(12) 0.0263(19) Uani 1 1 d .
H5 H 1.1805 0.3245 0.1926 0.032 Uiso 1 1 calc R
C4 C 0.9560(13) 0.2290(6) 0.0885(11) 0.0254(18) Uani 1 1 d .
C3 C 0.7407(13) 0.2184(6) 0.0133(12) 0.029(2) Uani 1 1 d .
H3 H 0.6830 0.1579 -0.0194 0.035 Uiso 1 1 calc R

loop_
_atom_site_aniso_label
_atom_site_aniso_U_11
_atom_site_aniso_U_22
_atom_site_aniso_U_33
_atom_site_aniso_U_23
_atom_site_aniso_U_13
_atom_site_aniso_U_12
Pt1 0.0197(4) 0.0202(4) 0.0224(4) -0.00017(16) 0.0015(2) 0.00076(15)
Br1 0.0314(5) 0.0266(5) 0.0396(6) 0.0013(4) 0.0030(4) 0.0087(4)
Cl1 0.0319(14) 0.0302(11) 0.0250(14) 0.0011(9) 0.0044(10) -0.0028(9)
N1 0.023(3) 0.024(3) 0.020(4) 0.000(3) 0.001(3) 0.000(3)
C6 0.026(4) 0.026(4) 0.029(5) -0.003(4) 0.003(4) -0.006(4)
C2 0.020(4) 0.023(4) 0.030(5) -0.009(4) -0.003(4) -0.003(3)
C5 0.020(4) 0.023(4) 0.034(5) 0.001(4) -0.006(4) -0.001(4)
C4 0.031(4) 0.028(4) 0.017(4) 0.000(4) 0.004(3) 0.009(4)
C3 0.027(5) 0.024(4) 0.034(5) -0.003(4) 0.001(4) -0.005(4)

loop_
_atom_type_symbol
_atom_type_description
_atom_type_scat_dispersion_real
_atom_type_scat_dispersion_imag
_atom_type_scat_source
C C 0.0033 0.0016 'International Tables Vol C Tables 4.2.6.8 and 6.1.1.4'
H H 0.0000 0.0000 'International Tables Vol C Tables 4.2.6.8 and 6.1.1.4'
N N 0.0061 0.0033 'International Tables Vol C Tables 4.2.6.8 and 6.1.1.4'
Cl Cl 0.1484 0.1585 'International Tables Vol C Tables 4.2.6.8 and 6.1.1.4'
Br Br -0.2901 2.4595 'International Tables Vol C Tables 4.2.6.8 and 6.1.1.4'
Pt Pt -1.7033 8.3905 'International Tables Vol C Tables 4.2.6.8 and 6.1.1.4'

loop_
_geom_angle_atom_site_label_1
_geom_angle_atom_site_label_2
_geom_angle_atom_site_label_3
_geom_angle
_geom_angle_site_symmetry_1
_geom_angle_site_symmetry_3
N1 Pt1 N1 180.000(1) 3_665 .
N1 Pt1 Cl1 89.3(2) 3_665 3_665
N1 Pt1 Cl1 90.7(2) . 3_665
N1 Pt1 Cl1 90.7(2) 3_665 .
N1 Pt1 Cl1 89.3(2) . .
Cl1 Pt1 Cl1 180.00(10) 3_665 .
C6 N1 C2 118.9(7) . .
C6 N1 Pt1 119.6(5) . .
C2 N1 Pt1 121.4(5) . .
N1 C6 C5 122.2(7) . .
N1 C2 C3 123.0(7) . .
C4 C5 C6 117.7(7) . .
C5 C4 C3 120.5(7) . .
C5 C4 Br1 118.4(6) . .
C3 C4 Br1 121.1(6) . .
C2 C3 C4 117.6(7) . .

loop_
_geom_bond_atom_site_label_1
_geom_bond_atom_site_label_2
_geom_bond_distance
_geom_bond_site_symmetry_2
Pt1 N1 2.010(6) 3_665
Pt1 N1 2.010(6) .
Pt1 Cl1 2.287(3) 3_665
Pt1 Cl1 2.287(3) .
Br1 C4 1.876(8) .
N1 C6 1.332(10) .
N1 C2 1.349(10) .
C6 C5 1.402(12) .
C2 C3 1.366(12) .
C5 C4 1.375(12) .
C4 C3 1.400(11) .
